data_1507809
loop_
_publ_author_name
'Awale, Suresh'
'Ueda, Jun-Ya'
'Athikomkulchai, Sirivan'
'Abdelhamed, Sherif'
'Yokoyama, Satoru'
'Saiki, Ikuo'
'Miyatake, Ryuta'

_publ_section_title
;
 Antiausterity Agents from Uvaria dac and Their Preferential Cytotoxic
 Activity against Human Pancreatic Cancer Cell Lines in a
 Nutrient-Deprived Condition.
;
_journal_issue 6
_journal_name_full 'Journal of natural products'
_journal_page_first 1177
_journal_page_last 1183
_journal_paper_doi 10.1021/np300295h
_journal_volume 75
_journal_year 2012
_chemical_formula_moiety 'C28 H24 O8'
_chemical_formula_sum 'C28 H24 O8'
_chemical_formula_weight 488.49
_space_group_IT_number 4
_symmetry_cell_setting monoclinic
_symmetry_Int_Tables_number 4
_symmetry_space_group_name_Hall 'P 2yb'
_symmetry_space_group_name_H-M 'P 1 21 1'
_atom_sites_solution_hydrogens geom
_atom_sites_solution_primary direct
_atom_sites_solution_secondary difmap
_cell_angle_alpha 90.0000
_cell_angle_beta 107.232(3)
_cell_angle_gamma 90.0000
_cell_formula_units_Z 2
_cell_length_a 10.6034(5)
_cell_length_b 6.2661(3)
_cell_length_c 18.0594(8)
_cell_measurement_reflns_used 3252
_cell_measurement_temperature 173
_cell_measurement_theta_max 71.97
_cell_measurement_theta_min 4.36
_cell_volume 1146.04(9)
_computing_cell_refinement 'RAPID AUTO'
_computing_data_collection 'RAPID AUTO (Rigaku, ????)'
_computing_data_reduction 'RAPID AUTO'
_computing_molecular_graphics 'CrystalStructure 4.0'
_computing_publication_material 'CrystalStructure 4.0 (Rigaku, 2010)'
_computing_structure_refinement 'SHELXL97 (Sheldrick, 2008)'
_diffrn_ambient_temperature 173
_diffrn_detector_area_resol_mean 10.000
_diffrn_measured_fraction_theta_full 0.985
_diffrn_measured_fraction_theta_max 0.985
_diffrn_measurement_device_type 'Rigaku R-AXIS RAPID'
_diffrn_measurement_method \w
_diffrn_radiation_type 'Cu K\a'
_diffrn_radiation_wavelength 1.54187
_diffrn_reflns_av_R_equivalents 0.0706
_diffrn_reflns_limit_h_max 13
_diffrn_reflns_limit_h_min -12
_diffrn_reflns_limit_k_max 7
_diffrn_reflns_limit_k_min -7
_diffrn_reflns_limit_l_max 22
_diffrn_reflns_limit_l_min -21
_diffrn_reflns_number 12736
_diffrn_reflns_theta_full 72.10
_diffrn_reflns_theta_max 72.11
_diffrn_standards_number 0
_exptl_absorpt_coefficient_mu 0.869
_exptl_absorpt_correction_T_max 0.991
_exptl_absorpt_correction_T_min 0.752
_exptl_absorpt_correction_type multi-scan
_exptl_absorpt_process_details 'ABSCOR (Rigaku, 1995)'
_exptl_crystal_colour colorless
_exptl_crystal_density_diffrn 1.415
_exptl_crystal_density_method 'not measured'
_exptl_crystal_description needle
_exptl_crystal_F_000 512.00
_exptl_crystal_size_max 0.280
_exptl_crystal_size_mid 0.030
_exptl_crystal_size_min 0.010
_refine_diff_density_max 0.260
_refine_diff_density_min -0.340
_refine_ls_extinction_method none
_refine_ls_goodness_of_fit_ref 1.129
_refine_ls_hydrogen_treatment constr
_refine_ls_number_parameters 328
_refine_ls_number_reflns 4342
_refine_ls_number_restraints 1
_refine_ls_R_factor_gt 0.0823
_refine_ls_shift/su_max 0.000
_refine_ls_structure_factor_coef Fsqd
_refine_ls_weighting_details 'w = 1/[\s^2^(Fo^2^)+(0.1249P)^2^+0.0016P] where P=(Fo^2^+2Fc^2^)/3'
_refine_ls_weighting_scheme calc
_refine_ls_wR_factor_ref 0.2682
_reflns_number_gt 2218
_reflns_number_total 4342
_reflns_threshold_expression F^2^>2.0\s(F^2^)
_cod_data_source_file np300295h_si_002.cif
_cod_data_source_block UEDA1
_cod_database_code 1507809

loop_
_symmetry_equiv_pos_site_id
_symmetry_equiv_pos_as_xyz
1 +X,+Y,+Z
2 -X,1/2+Y,-Z

loop_
_atom_site_label
_atom_site_type_symbol
_atom_site_fract_x
_atom_site_fract_y
_atom_site_fract_z
_atom_site_U_iso_or_equiv
_atom_site_adp_type
_atom_site_occupancy
_atom_site_symmetry_multiplicity
_atom_site_calc_flag
_atom_site_refinement_flags
O8 O 0.6549(6) 0.7748(9) 0.3315(3) 0.0812(17) Uani 1.0 2 d .
O16 O -0.0127(5) 0.5319(10) -0.1497(3) 0.0791(16) Uani 1.0 2 d .
O17 O 0.1618(4) 0.3814(7) -0.1771(3) 0.0541(11) Uani 1.0 2 d .
O29 O 0.3630(5) 0.1730(8) 0.2642(3) 0.0635(13) Uani 1.0 2 d .
O30 O 0.5111(5) 0.1166(7) 0.1727(3) 0.0572(12) Uani 1.0 2 d .
O35 O 0.4145(4) 0.3995(8) -0.0591(3) 0.0579(12) Uani 1.0 2 d .
O36 O 0.2573(6) 0.7615(8) -0.0747(3) 0.0716(15) Uani 1.0 2 d .
O37 O 0.6262(5) 0.4245(7) 0.3039(3) 0.0588(12) Uani 1.0 2 d .
C1 C 0.6745(8) 0.4206(13) 0.5835(4) 0.069(2) Uani 1.0 2 d .
C2 C 0.7142(8) 0.6199(14) 0.5679(5) 0.072(2) Uani 1.0 2 d .
C3 C 0.7086(8) 0.6744(12) 0.4925(5) 0.069(2) Uani 1.0 2 d .
C4 C 0.6621(7) 0.5241(12) 0.4341(4) 0.0558(16) Uani 1.0 2 d .
C5 C 0.6265(8) 0.3218(11) 0.4504(4) 0.0623(19) Uani 1.0 2 d .
C6 C 0.6330(8) 0.2690(15) 0.5267(5) 0.075(2) Uani 1.0 2 d .
C7 C 0.6488(7) 0.5936(13) 0.3536(5) 0.0619(18) Uani 1.0 2 d .
C9 C -0.0239(9) 0.9900(15) -0.3245(6) 0.081(3) Uani 1.0 2 d .
C10 C 0.0236(8) 0.9273(16) -0.3843(6) 0.089(3) Uani 1.0 2 d .
C11 C 0.0829(8) 0.7256(16) -0.3830(5) 0.081(3) Uani 1.0 2 d .
C12 C 0.0993(7) 0.5931(13) -0.3192(4) 0.066(2) Uani 1.0 2 d .
C13 C 0.0479(7) 0.6559(11) -0.2600(4) 0.0549(16) Uani 1.0 2 d .
C14 C -0.0151(8) 0.8513(13) -0.2634(5) 0.071(2) Uani 1.0 2 d .
C15 C 0.0594(7) 0.5201(12) -0.1908(4) 0.0567(17) Uani 1.0 2 d .
C18 C 0.1903(7) 0.2642(10) -0.1045(4) 0.0525(16) Uani 1.0 2 d .
C19 C 0.2939(6) 0.3909(11) -0.0401(4) 0.0501(15) Uani 1.0 2 d .
C20 C 0.2457(7) 0.6161(10) -0.0324(4) 0.0527(16) Uani 1.0 2 d .
C21 C 0.3197(7) 0.5407(11) 0.2360(4) 0.0605(18) Uani 1.0 2 d .
C22 C 0.3071(7) 0.6838(11) 0.1804(4) 0.0605(18) Uani 1.0 2 d .
C23 C 0.3381(6) 0.6459(11) 0.1056(4) 0.0529(16) Uani 1.0 2 d .
C24 C 0.4118(6) 0.4332(9) 0.1003(4) 0.0476(14) Uani 1.0 2 d .
C25 C 0.2014(7) 0.6446(10) 0.0401(4) 0.0535(16) Uani 1.0 2 d .
C26 C 0.3169(6) 0.2820(10) 0.0393(4) 0.0474(14) Uani 1.0 2 d .
C27 C 0.3796(7) 0.3363(12) 0.2294(4) 0.0555(16) Uani 1.0 2 d .
C28 C 0.4735(7) 0.3341(10) 0.1797(4) 0.0516(15) Uani 1.0 2 d .
C31 C 0.5950(6) 0.4640(11) 0.2217(4) 0.0537(16) Uani 1.0 2 d .
C33 C 0.1881(7) 0.2685(11) 0.0568(4) 0.0534(16) Uani 1.0 2 d .
C34 C 0.1264(6) 0.4573(10) 0.0537(4) 0.0520(16) Uani 1.0 2 d .
H1 H 0.6758 0.3868 0.6351 0.0828 Uiso 1.0 2 calc R
H2 H 0.7454 0.7203 0.6086 0.0864 Uiso 1.0 2 calc R
H3 H 0.7359 0.8117 0.4810 0.0824 Uiso 1.0 2 calc R
H5 H 0.5979 0.2192 0.4101 0.0748 Uiso 1.0 2 calc R
H6 H 0.6089 0.1303 0.5389 0.0896 Uiso 1.0 2 calc R
H9 H -0.0623 1.1272 -0.3251 0.0974 Uiso 1.0 2 calc R
H10 H 0.0162 1.0208 -0.4268 0.1064 Uiso 1.0 2 calc R
H11 H 0.1116 0.6805 -0.4256 0.0972 Uiso 1.0 2 calc R
H12 H 0.1449 0.4614 -0.3159 0.0790 Uiso 1.0 2 calc R
H14 H -0.0524 0.8903 -0.2235 0.0847 Uiso 1.0 2 calc R
H18A H 0.2256 0.1211 -0.1107 0.0630 Uiso 1.0 2 calc R
H18B H 0.1084 0.2452 -0.0896 0.0630 Uiso 1.0 2 calc R
H21 H 0.2900 0.5714 0.2796 0.0726 Uiso 1.0 2 calc R
H22 H 0.2760 0.8214 0.1885 0.0726 Uiso 1.0 2 calc R
H23 H 0.3920 0.7681 0.0962 0.0635 Uiso 1.0 2 calc R
H24 H 0.4861 0.4708 0.0792 0.0572 Uiso 1.0 2 calc R
H25 H 0.1516 0.7807 0.0389 0.0642 Uiso 1.0 2 calc R
H26 H 0.3569 0.1373 0.0397 0.0568 Uiso 1.0 2 calc R
H30 H 0.5931 0.1037 0.1925 0.0686 Uiso 1.0 2 calc R
H31A H 0.6705 0.4225 0.2032 0.0644 Uiso 1.0 2 calc R
H31B H 0.5774 0.6179 0.2110 0.0644 Uiso 1.0 2 calc R
H33 H 0.1529 0.1383 0.0690 0.0640 Uiso 1.0 2 calc R
H34 H 0.0407 0.4694 0.0598 0.0624 Uiso 1.0 2 calc R
H35 H 0.3985 0.4041 -0.1075 0.0694 Uiso 1.0 2 calc R

loop_
_atom_site_aniso_label
_atom_site_aniso_U_11
_atom_site_aniso_U_22
_atom_site_aniso_U_33
_atom_site_aniso_U_12
_atom_site_aniso_U_13
_atom_site_aniso_U_23
O8 0.127(5) 0.055(4) 0.070(4) -0.021(3) 0.043(4) -0.010(3)
O16 0.078(4) 0.101(5) 0.069(4) 0.023(4) 0.038(3) 0.015(4)
O17 0.065(3) 0.055(3) 0.043(3) 0.011(2) 0.0159(19) 0.002(2)
O29 0.083(3) 0.058(3) 0.056(3) -0.006(3) 0.030(3) 0.006(3)
O30 0.067(3) 0.050(3) 0.055(3) 0.011(2) 0.017(3) 0.004(2)
O35 0.059(3) 0.069(3) 0.054(3) 0.002(3) 0.028(2) 0.005(3)
O36 0.100(4) 0.047(3) 0.066(4) -0.011(3) 0.021(3) 0.008(3)
O37 0.069(3) 0.059(3) 0.046(3) -0.001(3) 0.013(2) -0.006(3)
C1 0.094(6) 0.067(5) 0.048(4) 0.001(5) 0.026(4) -0.003(4)
C2 0.089(6) 0.076(6) 0.051(4) -0.005(5) 0.020(4) -0.004(4)
C3 0.084(5) 0.059(5) 0.065(5) -0.013(4) 0.025(4) -0.014(4)
C4 0.069(4) 0.053(4) 0.045(4) -0.002(4) 0.017(3) -0.013(3)
C5 0.079(5) 0.050(5) 0.060(5) -0.004(4) 0.025(4) -0.005(4)
C6 0.092(6) 0.074(5) 0.059(5) 0.005(5) 0.023(4) 0.000(5)
C7 0.063(4) 0.067(5) 0.055(4) -0.002(4) 0.016(4) -0.011(4)
C9 0.084(6) 0.067(6) 0.088(6) -0.003(5) 0.019(5) 0.006(5)
C10 0.076(6) 0.085(7) 0.091(7) -0.010(5) 0.003(5) 0.034(6)
C11 0.086(6) 0.105(7) 0.056(5) -0.004(5) 0.026(4) 0.021(5)
C12 0.061(4) 0.076(5) 0.063(5) 0.009(4) 0.023(4) 0.003(4)
C13 0.063(4) 0.052(4) 0.051(4) 0.002(4) 0.020(3) 0.006(4)
C14 0.079(5) 0.061(5) 0.071(5) 0.011(4) 0.021(4) 0.014(4)
C15 0.060(4) 0.059(4) 0.051(4) 0.013(4) 0.017(3) 0.006(4)
C18 0.072(4) 0.036(3) 0.049(4) -0.001(3) 0.016(3) 0.000(3)
C19 0.062(4) 0.045(4) 0.047(4) -0.002(3) 0.022(3) 0.005(3)
C20 0.061(4) 0.042(4) 0.054(4) -0.002(3) 0.015(3) -0.004(3)
C21 0.078(5) 0.054(5) 0.055(4) -0.003(4) 0.027(4) 0.002(4)
C22 0.067(4) 0.048(4) 0.068(5) -0.005(4) 0.022(4) -0.012(4)
C23 0.062(4) 0.049(4) 0.051(4) -0.002(3) 0.022(3) -0.006(3)
C24 0.056(4) 0.041(4) 0.047(4) 0.003(3) 0.016(3) 0.002(3)
C25 0.067(4) 0.043(4) 0.056(4) 0.001(3) 0.026(4) -0.010(3)
C26 0.061(4) 0.043(4) 0.043(3) -0.003(3) 0.023(3) 0.002(3)
C27 0.059(4) 0.060(5) 0.049(4) -0.010(4) 0.017(3) 0.001(4)
C28 0.062(4) 0.042(4) 0.056(4) 0.001(3) 0.026(3) -0.005(3)
C31 0.059(4) 0.056(4) 0.045(4) -0.013(4) 0.014(3) -0.003(3)
C33 0.061(4) 0.051(4) 0.056(4) -0.001(3) 0.028(3) 0.003(4)
C34 0.054(4) 0.046(4) 0.057(4) -0.003(3) 0.018(3) -0.004(3)

loop_
_atom_type_symbol
_atom_type_description
_atom_type_scat_dispersion_real
_atom_type_scat_dispersion_imag
_atom_type_scat_source
C C 0.0181 0.0091
;
International Tables for Crystallography
(1992, Vol. C, Tables 4.2.6.8 and 6.1.1.4)
;
H H 0.0000 0.0000
;
International Tables for Crystallography
(1992, Vol. C, Table 6.1.1.4)
;
O O 0.0492 0.0322
;
International Tables for Crystallography
(1992, Vol. C, Tables 4.2.6.8 and 6.1.1.4)
;

loop_
_geom_angle_atom_site_label_1
_geom_angle_atom_site_label_2
_geom_angle_atom_site_label_3
_geom_angle
_geom_angle_publ_flag
C15 O17 C18 115.5(6) yes
C7 O37 C31 119.0(6) yes
C2 C1 C6 121.7(8) yes
C1 C2 C3 119.9(7) yes
C2 C3 C4 118.7(8) yes
C3 C4 C5 121.3(7) yes
C3 C4 C7 117.0(7) yes
C5 C4 C7 121.7(7) yes
C4 C5 C6 119.4(7) yes
C1 C6 C5 119.0(8) yes
O8 C7 O37 121.9(7) yes
O8 C7 C4 126.7(7) yes
O37 C7 C4 111.3(7) yes
C10 C9 C14 119.4(9) yes
C9 C10 C11 120.6(9) yes
C10 C11 C12 119.7(9) yes
C11 C12 C13 119.2(8) yes
C12 C13 C14 120.5(7) yes
C12 C13 C15 122.0(7) yes
C14 C13 C15 117.4(7) yes
C9 C14 C13 120.4(9) yes
O16 C15 O17 122.8(7) yes
O16 C15 C13 124.6(7) yes
O17 C15 C13 112.5(7) yes
O17 C18 C19 109.1(5) yes
O35 C19 C18 109.0(6) yes
O35 C19 C20 109.7(6) yes
O35 C19 C26 109.6(5) yes
C18 C19 C20 111.1(5) yes
C18 C19 C26 110.5(6) yes
C20 C19 C26 106.9(6) yes
O36 C20 C19 122.6(7) yes
O36 C20 C25 124.3(6) yes
C19 C20 C25 112.5(6) yes
C22 C21 C27 118.9(8) yes
C21 C22 C23 125.2(7) yes
C22 C23 C24 116.0(6) yes
C22 C23 C25 106.2(6) yes
C24 C23 C25 108.3(5) yes
C23 C24 C26 109.3(5) yes
C23 C24 C28 111.9(6) yes
C26 C24 C28 115.0(5) yes
C20 C25 C23 101.4(6) yes
C20 C25 C34 111.5(6) yes
C23 C25 C34 107.5(5) yes
C19 C26 C24 106.1(5) yes
C19 C26 C33 108.6(5) yes
C24 C26 C33 108.8(6) yes
O29 C27 C21 123.8(7) yes
O29 C27 C28 120.4(7) yes
C21 C27 C28 115.8(7) yes
O30 C28 C24 110.9(6) yes
O30 C28 C27 107.9(6) yes
O30 C28 C31 109.6(5) yes
C24 C28 C27 112.2(6) yes
C24 C28 C31 108.4(6) yes
C27 C28 C31 107.8(6) yes
O37 C31 C28 108.8(6) yes
C26 C33 C34 113.9(7) yes
C25 C34 C33 115.2(7) yes
C28 O30 H30 109.471 no
C19 O35 H35 109.469 no
C2 C1 H1 119.166 no
C6 C1 H1 119.167 no
C1 C2 H2 120.027 no
C3 C2 H2 120.027 no
C2 C3 H3 120.659 no
C4 C3 H3 120.669 no
C4 C5 H5 120.307 no
C6 C5 H5 120.313 no
C1 C6 H6 120.503 no
C5 C6 H6 120.503 no
C10 C9 H9 120.290 no
C14 C9 H9 120.285 no
C9 C10 H10 119.706 no
C11 C10 H10 119.715 no
C10 C11 H11 120.171 no
C12 C11 H11 120.173 no
C11 C12 H12 120.426 no
C13 C12 H12 120.421 no
C9 C14 H14 119.788 no
C13 C14 H14 119.787 no
O17 C18 H18A 109.863 no
O17 C18 H18B 109.857 no
C19 C18 H18A 109.857 no
C19 C18 H18B 109.860 no
H18A C18 H18B 108.280 no
C22 C21 H21 120.526 no
C27 C21 H21 120.526 no
C21 C22 H22 117.406 no
C23 C22 H22 117.395 no
C22 C23 H23 108.728 no
C24 C23 H23 108.731 no
C25 C23 H23 108.726 no
C23 C24 H24 106.736 no
C26 C24 H24 106.741 no
C28 C24 H24 106.735 no
C20 C25 H25 111.994 no
C23 C25 H25 111.989 no
C34 C25 H25 111.988 no
C19 C26 H26 111.048 no
C24 C26 H26 111.044 no
C33 C26 H26 111.041 no
O37 C31 H31A 109.923 no
O37 C31 H31B 109.917 no
C28 C31 H31A 109.921 no
C28 C31 H31B 109.922 no
H31A C31 H31B 108.319 no
C26 C33 H33 123.034 no
C34 C33 H33 123.038 no
C25 C34 H34 122.391 no
C33 C34 H34 122.393 no

loop_
_geom_bond_atom_site_label_1
_geom_bond_atom_site_label_2
_geom_bond_distance
_geom_bond_publ_flag
O8 C7 1.211(10) yes
O16 C15 1.215(10) yes
O17 C15 1.355(8) yes
O17 C18 1.454(8) yes
O29 C27 1.240(9) yes
O30 C28 1.436(8) yes
O35 C19 1.421(9) yes
O36 C20 1.218(9) yes
O37 C7 1.363(9) yes
O37 C31 1.443(8) yes
C1 C2 1.374(12) yes
C1 C6 1.372(11) yes
C2 C3 1.387(12) yes
C3 C4 1.391(10) yes
C4 C5 1.379(11) yes
C4 C7 1.485(11) yes
C5 C6 1.399(11) yes
C9 C10 1.377(15) yes
C9 C14 1.386(13) yes
C10 C11 1.409(14) yes
C11 C12 1.389(12) yes
C12 C13 1.392(12) yes
C13 C14 1.387(11) yes
C13 C15 1.486(10) yes
C18 C19 1.559(8) yes
C19 C20 1.521(10) yes
C19 C26 1.540(9) yes
C20 C25 1.528(11) yes
C21 C22 1.323(10) yes
C21 C27 1.450(10) yes
C22 C23 1.500(11) yes
C23 C24 1.562(9) yes
C23 C25 1.576(8) yes
C24 C26 1.571(8) yes
C24 C28 1.522(9) yes
C25 C34 1.478(10) yes
C26 C33 1.492(10) yes
C27 C28 1.525(11) yes
C28 C31 1.523(9) yes
C33 C34 1.345(10) yes
O30 H30 0.840 no
O35 H35 0.840 no
C1 H1 0.950 no
C2 H2 0.950 no
C3 H3 0.950 no
C5 H5 0.950 no
C6 H6 0.950 no
C9 H9 0.950 no
C10 H10 0.950 no
C11 H11 0.950 no
C12 H12 0.950 no
C14 H14 0.950 no
C18 H18A 0.990 no
C18 H18B 0.990 no
C21 H21 0.950 no
C22 H22 0.950 no
C23 H23 1.000 no
C24 H24 1.000 no
C25 H25 1.000 no
C26 H26 1.000 no
C31 H31A 0.990 no
C31 H31B 0.990 no
C33 H33 0.950 no
C34 H34 0.950 no

loop_
_geom_contact_atom_site_label_1
_geom_contact_atom_site_label_2
_geom_contact_distance
_geom_contact_publ_flag
_geom_contact_site_symmetry_2
O8 C3 2.862(10) no .
O8 C31 2.717(8) no .
O16 O36 3.132(8) no .
O16 C14 2.861(10) no .
O16 C18 2.660(9) no .
O16 C19 3.384(8) no .
O16 C20 2.972(8) no .
O16 C25 3.578(8) no .
O16 C34 3.561(8) no .
O17 O35 2.890(5) no .
O17 O36 3.002(7) no .
O17 C12 2.789(9) no .
O17 C14 3.589(9) no .
O17 C20 2.898(8) no .
O29 O30 2.619(8) no .
O29 O37 3.098(7) no .
O29 C22 3.515(9) no .
O29 C24 3.549(9) no .
O29 C31 3.329(9) no .
O30 O37 3.018(6) no .
O30 C26 2.861(7) no .
O30 C33 3.574(8) no .
O35 O36 2.780(7) no .
O35 C24 2.895(8) no .
O36 C13 3.488(8) no .
O36 C15 2.913(8) no .
O36 C18 3.206(8) no .
O36 C23 3.195(8) no .
O36 C26 3.590(8) no .
O36 C34 3.583(9) no .
O37 C5 2.721(9) no .
O37 C21 3.199(8) no .
O37 C27 2.621(8) no .
C1 C4 2.740(11) no .
C2 C5 2.773(11) no .
C3 C6 2.787(12) no .
C7 C21 3.521(9) no .
C7 C27 3.462(9) no .
C7 C28 3.535(10) no .
C9 C12 2.797(12) no .
C10 C13 2.766(12) no .
C11 C14 2.775(13) no .
C15 C19 3.199(8) no .
C15 C20 3.016(9) no .
C18 C25 3.512(10) no .
C18 C33 2.919(10) no .
C18 C34 3.351(10) no .
C19 C23 2.995(9) no .
C19 C34 2.824(11) no .
C20 C24 2.767(8) no .
C20 C33 2.880(10) no .
C21 C24 2.972(11) no .
C21 C25 3.447(10) no .
C21 C31 3.044(10) no .
C21 C33 3.558(9) no .
C21 C34 3.364(9) no .
C22 C28 2.816(10) no .
C22 C31 3.228(10) no .
C22 C33 3.418(10) no .
C22 C34 2.886(9) no .
C23 C27 2.893(10) no .
C23 C31 3.119(8) no .
C23 C33 2.841(10) no .
C24 C34 2.895(9) no .
C25 C26 2.583(9) no .
C26 C27 3.316(9) no .
C27 C33 3.205(9) no .
C27 C34 3.578(8) no .
C28 C33 3.206(9) no .
O8 O30 3.542(7) no 1_565
O8 C12 3.342(10) no 2_655
O16 C33 3.213(10) no 2_555
O16 C34 3.579(9) no 2_555
O29 C1 3.297(10) no 2_646
O29 C2 3.384(11) no 2_646
O29 C22 3.392(9) no 1_545
O30 O8 3.542(7) no 1_545
O30 O35 2.764(7) no 2_645
O30 O36 3.545(8) no 2_645
O30 C22 3.498(9) no 1_545
O30 C23 3.495(8) no 1_545
O35 O30 2.764(7) no 2_655
O35 C23 3.379(9) no 2_645
O36 O30 3.545(8) no 2_655
O36 C18 3.238(8) no 1_565
O37 C10 3.565(9) no 2_645
O37 C11 3.240(9) no 2_645
O37 C12 3.520(9) no 2_645
C1 O29 3.297(10) no 2_656
C2 O29 3.384(11) no 2_656
C3 C6 3.584(12) no 2_656
C6 C3 3.584(12) no 2_646
C7 C10 3.511(12) no 2_645
C7 C11 3.578(12) no 2_645
C10 O37 3.565(9) no 2_655
C10 C7 3.511(12) no 2_655
C11 O37 3.240(9) no 2_655
C11 C7 3.578(12) no 2_655
C12 O8 3.342(10) no 2_645
C12 O37 3.520(9) no 2_655
C18 O36 3.238(8) no 1_545
C22 O29 3.392(9) no 1_565
C22 O30 3.498(9) no 1_565
C23 O30 3.495(8) no 1_565
C23 O35 3.379(9) no 2_655
C33 O16 3.213(10) no 2_545
C34 O16 3.579(9) no 2_545
O8 H3 2.5899 no .
O8 H31A 3.2409 no .
O8 H31B 2.3067 no .
O16 H14 2.5816 no .
O16 H18A 3.5284 no .
O16 H18B 2.2862 no .
O17 H12 2.5113 no .
O17 H35 2.4561 no .
O29 H5 3.0569 no .
O29 H21 2.6529 no .
O29 H30 3.1122 no .
O29 H33 3.5764 no .
O30 H24 2.7537 no .
O30 H26 2.4764 no .
O30 H31A 2.5063 no .
O30 H31B 3.2477 no .
O35 H18A 2.6111 no .
O35 H18B 3.2739 no .
O35 H24 2.4262 no .
O35 H26 2.6274 no .
O36 H18B 3.5751 no .
O36 H23 2.9922 no .
O36 H24 3.5958 no .
O36 H25 2.6144 no .
O36 H35 2.8524 no .
O37 H5 2.4010 no .
O37 H21 3.5805 no .
O37 H30 2.7910 no .
C1 H3 3.2513 no .
C1 H5 3.2484 no .
C2 H6 3.2536 no .
C3 H1 3.2438 no .
C3 H5 3.2699 no .
C4 H2 3.2517 no .
C4 H6 3.2589 no .
C5 H1 3.2450 no .
C5 H3 3.2702 no .
C6 H2 3.2504 no .
C7 H3 2.6003 no .
C7 H5 2.6765 no .
C7 H31A 2.9915 no .
C7 H31B 2.4635 no .
C9 H11 3.2734 no .
C10 H12 3.2802 no .
C10 H14 3.2429 no .
C11 H9 3.2789 no .
C12 H10 3.2736 no .
C12 H14 3.2684 no .
C13 H9 3.2643 no .
C13 H11 3.2591 no .
C14 H10 3.2443 no .
C14 H12 3.2716 no .
C15 H12 2.6977 no .
C15 H14 2.5922 no .
C15 H18A 3.1524 no .
C15 H18B 2.4524 no .
C15 H35 3.5377 no .
C18 H26 2.7940 no .
C18 H33 3.3656 no .
C18 H35 2.3907 no .
C19 H23 3.3486 no .
C19 H24 2.5384 no .
C19 H25 3.3986 no .
C19 H33 3.2195 no .
C20 H18A 3.3888 no .
C20 H18B 2.7744 no .
C20 H23 2.5646 no .
C20 H24 2.8890 no .
C20 H26 3.3436 no .
C20 H34 3.2384 no .
C20 H35 2.7441 no .
C21 H23 3.1846 no .
C21 H31B 2.9383 no .
C22 H24 3.2836 no .
C22 H25 2.6692 no .
C22 H31B 2.7836 no .
C22 H34 3.2990 no .
C23 H21 3.3611 no .
C23 H26 3.4282 no .
C23 H31B 2.6883 no .
C23 H34 3.2103 no .
C24 H22 3.4475 no .
C24 H25 3.4303 no .
C24 H30 2.9726 no .
C24 H31A 2.8222 no .
C24 H31B 2.5181 no .
C24 H33 3.2174 no .
C25 H18B 3.3699 no .
C25 H22 2.7885 no .
C25 H24 3.0876 no .
C25 H26 3.5813 no .
C25 H33 3.2803 no .
C26 H18A 2.7811 no .
C26 H18B 2.7037 no .
C26 H23 3.2379 no .
C26 H25 3.5815 no .
C26 H30 3.5613 no .
C26 H34 3.2761 no .
C26 H35 3.1175 no .
C27 H5 3.4747 no .
C27 H22 3.2424 no .
C27 H24 3.3412 no .
C27 H26 3.5856 no .
C27 H30 2.9302 no .
C27 H31A 3.3013 no .
C27 H31B 2.8346 no .
C27 H33 3.4040 no .
C28 H21 3.3663 no .
C28 H23 3.1059 no .
C28 H26 2.7546 no .
C31 H23 3.2418 no .
C31 H24 2.4904 no .
C31 H30 2.3171 no .
C33 H18A 3.2966 no .
C33 H18B 2.5297 no .
C33 H24 3.3163 no .
C33 H25 3.2376 no .
C34 H18B 2.8647 no .
C34 H22 3.3705 no .
C34 H23 3.3220 no .
C34 H26 3.2279 no .
H1 H2 2.3126 no .
H1 H6 2.3178 no .
H2 H3 2.3468 no .
H5 H6 2.3606 no .
H9 H10 2.3270 no .
H9 H14 2.3379 no .
H10 H11 2.3573 no .
H11 H12 2.3489 no .
H18A H26 2.6621 no .
H18A H33 3.5516 no .
H18A H35 2.5390 no .
H18B H26 3.0347 no .
H18B H33 2.8411 no .
H18B H34 3.3038 no .
H18B H35 3.3392 no .
H21 H22 2.2449 no .
H22 H23 2.3699 no .
H22 H25 2.6443 no .
H22 H31B 3.3515 no .
H23 H24 2.1779 no .
H23 H25 2.4521 no .
H23 H31B 2.5754 no .
H24 H26 2.4843 no .
H24 H30 3.0644 no .
H24 H31A 2.5173 no .
H24 H31B 2.4679 no .
H24 H35 3.2472 no .
H25 H34 2.3652 no .
H26 H30 3.1363 no .
H26 H33 2.3735 no .
H26 H35 3.2793 no .
H30 H31A 2.1464 no .
H30 H31B 3.2482 no .
H33 H34 2.3728 no .
O8 H5 3.2618 no 1_565
O8 H12 2.5116 no 2_655
O8 H30 3.1632 no 1_565
O16 H22 2.9774 no 2_545
O16 H25 3.2248 no 2_545
O16 H33 2.4626 no 2_555
O16 H34 3.2450 no 2_555
O17 H9 3.4004 no 1_545
O17 H30 3.0341 no 2_655
O17 H31A 3.4858 no 2_645
O17 H31B 3.4291 no 2_645
O29 H1 2.6720 no 2_646
O29 H2 2.8724 no 2_646
O29 H14 3.4360 no 2_545
O29 H22 2.6127 no 1_545
O30 H22 3.1840 no 1_545
O30 H23 2.6905 no 1_545
O30 H31B 3.2330 no 1_545
O30 H35 2.1789 no 2_645
O35 H23 2.4794 no 2_645
O35 H24 2.9468 no 2_645
O35 H26 2.7781 no 2_655
O35 H30 2.7084 no 2_655
O35 H31B 3.2844 no 2_645
O36 H18A 2.3418 no 1_565
O36 H18B 3.3912 no 1_565
O36 H24 3.0431 no 2_655
O36 H26 3.1040 no 1_565
O36 H30 3.1663 no 2_655
O36 H31A 2.8360 no 2_655
O36 H34 3.5009 no 2_555
O37 H11 3.3589 no 2_645
C1 H5 3.4720 no 2_656
C1 H6 3.4221 no 2_656
C1 H9 3.3411 no 1_646
C1 H21 3.2381 no 2_646
C2 H5 3.5037 no 2_656
C2 H6 3.3763 no 1_565
C2 H6 3.3979 no 2_656
C3 H6 3.2405 no 1_565
C3 H6 3.2559 no 2_656
C3 H10 3.5929 no 2_645
C4 H6 3.1256 no 2_656
C4 H10 3.4529 no 2_645
C4 H11 3.2615 no 2_645
C5 H3 3.3894 no 1_545
C5 H6 3.2086 no 2_656
C5 H11 3.0712 no 2_645
C6 H3 3.2579 no 1_545
C6 H6 3.3626 no 2_656
C6 H21 3.5704 no 2_646
C7 H10 3.4344 no 2_645
C7 H11 3.5909 no 2_645
C7 H12 3.3823 no 2_655
C9 H2 2.9240 no 1_454
C9 H12 3.4334 no 1_565
C9 H21 3.1990 no 2_555
C10 H2 3.1893 no 1_454
C10 H3 3.3685 no 1_454
C11 H2 3.5368 no 1_454
C11 H5 3.5605 no 2_655
C11 H10 3.5234 no 2_544
C12 H9 3.3705 no 1_545
C12 H30 3.3849 no 2_655
C12 H31A 3.4025 no 2_655
C13 H2 3.4017 no 1_454
C13 H9 3.5925 no 1_545
C13 H31A 3.3083 no 2_655
C14 H2 2.9984 no 1_454
C14 H18A 3.5784 no 1_565
C14 H21 3.1589 no 2_555
C14 H31A 3.5181 no 2_655
C15 H9 3.4281 no 1_545
C18 H31A 3.3906 no 2_645
C18 H34 3.3518 no 2_545
C19 H30 3.5701 no 2_655
C20 H18A 3.4464 no 1_565
C20 H26 3.5839 no 1_565
C21 H1 3.1719 no 2_656
C21 H9 3.5960 no 2_545
C21 H14 2.9313 no 2_545
C22 H1 3.5214 no 2_656
C22 H14 3.5396 no 2_545
C22 H33 3.5900 no 1_565
C23 H26 3.3285 no 1_565
C23 H35 3.2190 no 2_655
C24 H35 3.5518 no 2_655
C25 H26 3.5008 no 1_565
C25 H33 3.2039 no 1_565
C25 H34 3.3537 no 2_555
C26 H23 3.4025 no 1_545
C26 H25 3.5957 no 1_545
C27 H14 3.4555 no 2_545
C27 H22 3.4174 no 1_545
C28 H35 3.4424 no 2_645
C31 H18A 3.2971 no 2_655
C31 H35 3.4569 no 2_655
C33 H25 3.0856 no 1_545
C33 H25 3.5040 no 2_545
C33 H34 3.2868 no 2_545
C34 H14 3.4095 no 2_545
C34 H18B 3.2906 no 2_555
C34 H25 3.1288 no 2_545
C34 H33 3.3278 no 2_555
H1 O29 2.6720 no 2_656
H1 C21 3.1719 no 2_646
H1 C22 3.5214 no 2_646
H1 H5 3.4679 no 2_656
H1 H9 3.1130 no 1_646
H1 H21 2.4661 no 2_646
H1 H22 3.1018 no 2_646
H2 O29 2.8724 no 2_656
H2 C9 2.9240 no 1_656
H2 C10 3.1893 no 1_656
H2 C11 3.5368 no 1_656
H2 C13 3.4017 no 1_656
H2 C14 2.9984 no 1_656
H2 H5 3.5551 no 2_656
H2 H6 3.0327 no 1_565
H2 H9 3.2629 no 1_656
H2 H14 3.3270 no 1_656
H2 H21 3.0831 no 2_656
H3 C5 3.3894 no 1_565
H3 C6 3.2579 no 1_565
H3 C10 3.3685 no 1_656
H3 H5 3.0318 no 1_565
H3 H6 2.7792 no 1_565
H3 H10 3.2231 no 1_656
H3 H10 3.5665 no 2_645
H3 H11 3.1493 no 2_655
H5 O8 3.2618 no 1_545
H5 C1 3.4720 no 2_646
H5 C2 3.5037 no 2_646
H5 C11 3.5605 no 2_645
H5 H1 3.4679 no 2_646
H5 H2 3.5551 no 2_646
H5 H3 3.0318 no 1_545
H5 H11 3.0192 no 2_645
H6 C1 3.4221 no 2_646
H6 C2 3.3763 no 1_545
H6 C2 3.3979 no 2_646
H6 C3 3.2405 no 1_545
H6 C3 3.2559 no 2_646
H6 C4 3.1256 no 2_646
H6 C5 3.2086 no 2_646
H6 C6 3.3626 no 2_646
H6 H2 3.0327 no 1_545
H6 H3 2.7792 no 1_545
H6 H21 3.1537 no 2_646
H9 O17 3.4004 no 1_565
H9 C1 3.3411 no 1_464
H9 C12 3.3705 no 1_565
H9 C13 3.5925 no 1_565
H9 C15 3.4281 no 1_565
H9 C21 3.5960 no 2_555
H9 H1 3.1130 no 1_464
H9 H2 3.2629 no 1_454
H9 H12 3.0041 no 1_565
H9 H21 2.7930 no 2_555
H10 C3 3.5929 no 2_655
H10 C4 3.4529 no 2_655
H10 C7 3.4344 no 2_655
H10 C11 3.5234 no 2_554
H10 H3 3.2231 no 1_454
H10 H3 3.5665 no 2_655
H10 H11 2.7937 no 2_554
H10 H12 3.4460 no 1_565
H11 O37 3.3589 no 2_655
H11 C4 3.2615 no 2_655
H11 C5 3.0712 no 2_655
H11 C7 3.5909 no 2_655
H11 H3 3.1493 no 2_645
H11 H5 3.0192 no 2_655
H11 H10 2.7937 no 2_544
H12 O8 2.5116 no 2_645
H12 C7 3.3823 no 2_645
H12 C9 3.4334 no 1_545
H12 H9 3.0041 no 1_545
H12 H10 3.4460 no 1_545
H12 H30 3.1324 no 2_655
H14 O29 3.4360 no 2_555
H14 C21 2.9313 no 2_555
H14 C22 3.5396 no 2_555
H14 C27 3.4555 no 2_555
H14 C34 3.4095 no 2_555
H14 H2 3.3270 no 1_454
H14 H18A 3.3729 no 1_565
H14 H18B 3.3556 no 1_565
H14 H21 2.6736 no 2_555
H14 H34 2.9643 no 2_555
H18A O36 2.3418 no 1_545
H18A C14 3.5784 no 1_545
H18A C20 3.4464 no 1_545
H18A C31 3.2971 no 2_645
H18A H14 3.3729 no 1_545
H18A H24 3.0867 no 2_645
H18A H31A 2.5775 no 2_645
H18A H31B 3.1450 no 2_645
H18A H34 3.3555 no 2_545
H18B O36 3.3912 no 1_545
H18B C34 3.2906 no 2_545
H18B H14 3.3556 no 1_545
H18B H25 3.1598 no 2_545
H18B H34 2.5058 no 2_545
H21 C1 3.2381 no 2_656
H21 C6 3.5704 no 2_656
H21 C9 3.1990 no 2_545
H21 C14 3.1589 no 2_545
H21 H1 2.4661 no 2_656
H21 H2 3.0831 no 2_646
H21 H6 3.1537 no 2_656
H21 H9 2.7930 no 2_545
H21 H14 2.6736 no 2_545
H22 O16 2.9774 no 2_555
H22 O29 2.6127 no 1_565
H22 O30 3.1840 no 1_565
H22 C27 3.4174 no 1_565
H22 H1 3.1018 no 2_656
H22 H33 2.9388 no 1_565
H23 O30 2.6905 no 1_565
H23 O35 2.4794 no 2_655
H23 C26 3.4025 no 1_565
H23 H26 2.5113 no 1_565
H23 H30 3.1296 no 1_565
H23 H33 3.3637 no 1_565
H23 H35 2.3306 no 2_655
H24 O35 2.9468 no 2_655
H24 O36 3.0431 no 2_645
H24 H18A 3.0867 no 2_655
H24 H26 3.2544 no 2_655
H24 H35 2.9600 no 2_655
H25 O16 3.2248 no 2_555
H25 C26 3.5957 no 1_565
H25 C33 3.0856 no 1_565
H25 C33 3.5040 no 2_555
H25 C34 3.1288 no 2_555
H25 H18B 3.1598 no 2_555
H25 H26 3.1158 no 1_565
H25 H33 2.3045 no 1_565
H25 H33 3.3598 no 2_555
H25 H34 2.5652 no 2_555
H26 O35 2.7781 no 2_645
H26 O36 3.1040 no 1_545
H26 C20 3.5839 no 1_545
H26 C23 3.3285 no 1_545
H26 C25 3.5008 no 1_545
H26 H23 2.5113 no 1_545
H26 H24 3.2544 no 2_645
H26 H25 3.1158 no 1_545
H26 H35 2.9123 no 2_645
H30 O8 3.1632 no 1_545
H30 O17 3.0341 no 2_645
H30 O35 2.7084 no 2_645
H30 O36 3.1663 no 2_645
H30 C12 3.3849 no 2_645
H30 C19 3.5701 no 2_645
H30 H12 3.1324 no 2_645
H30 H23 3.1296 no 1_545
H30 H31B 3.0727 no 1_545
H30 H35 2.0028 no 2_645
H31A O17 3.4858 no 2_655
H31A O36 2.8360 no 2_645
H31A C12 3.4025 no 2_645
H31A C13 3.3083 no 2_645
H31A C14 3.5181 no 2_645
H31A C18 3.3906 no 2_655
H31A H18A 2.5775 no 2_655
H31A H35 3.4467 no 2_655
H31B O17 3.4291 no 2_655
H31B O30 3.2330 no 1_565
H31B O35 3.2845 no 2_655
H31B H18A 3.1450 no 2_655
H31B H30 3.0727 no 1_565
H31B H35 2.6573 no 2_655
H33 O16 2.4626 no 2_545
H33 C22 3.5900 no 1_545
H33 C25 3.2039 no 1_545
H33 C34 3.3278 no 2_545
H33 H22 2.9388 no 1_545
H33 H23 3.3637 no 1_545
H33 H25 2.3045 no 1_545
H33 H25 3.3598 no 2_545
H33 H34 2.8128 no 2_545
H34 O16 3.2450 no 2_545
H34 O36 3.5009 no 2_545
H34 C18 3.3518 no 2_555
H34 C25 3.3537 no 2_545
H34 C33 3.2868 no 2_555
H34 H14 2.9643 no 2_545
H34 H18A 3.3555 no 2_555
H34 H18B 2.5058 no 2_555
H34 H25 2.5652 no 2_545
H34 H33 2.8128 no 2_555
H35 O30 2.1789 no 2_655
H35 C23 3.2190 no 2_645
H35 C24 3.5518 no 2_645
H35 C28 3.4424 no 2_655
H35 C31 3.4569 no 2_645
H35 H23 2.3306 no 2_645
H35 H24 2.9600 no 2_645
H35 H26 2.9123 no 2_655
H35 H30 2.0028 no 2_655
H35 H31A 3.4467 no 2_645
H35 H31B 2.6573 no 2_645

loop_
_geom_hbond_atom_site_label_D
_geom_hbond_atom_site_label_H
_geom_hbond_atom_site_label_A
_geom_hbond_site_symmetry_A
_geom_hbond_distance_DA
_geom_hbond_distance_DH
_geom_hbond_distance_HA
_geom_hbond_angle_DHA
_geom_hbond_publ_flag
O35 H35 O17 . 2.890(5) 0.840 2.456 113.0 no
O35 H35 O30 2_655 2.764(7) 0.840 2.179 126.7 no

loop_
_geom_torsion_atom_site_label_1
_geom_torsion_atom_site_label_2
_geom_torsion_atom_site_label_3
_geom_torsion_atom_site_label_4
_geom_torsion
_geom_torsion_publ_flag
C15 O17 C18 C19 -91.2(6) no
C18 O17 C15 O16 -7.2(8) no
C18 O17 C15 C13 171.8(4) no
C7 O37 C31 C28 -131.2(6) no
C31 O37 C7 O8 -6.6(10) no
C31 O37 C7 C4 172.7(5) no
C2 C1 C6 C5 -2.3(12) no
C6 C1 C2 C3 2.2(12) no
C1 C2 C3 C4 0.1(12) no
C2 C3 C4 C5 -2.3(11) no
C2 C3 C4 C7 175.8(7) no
C3 C4 C5 C6 2.2(11) no
C3 C4 C7 O8 -12.0(11) no
C3 C4 C7 O37 168.8(6) no
C5 C4 C7 O8 166.2(7) no
C5 C4 C7 O37 -13.0(10) no
C7 C4 C5 C6 -175.8(6) no
C4 C5 C6 C1 0.1(11) no
C10 C9 C14 C13 3.8(11) no
C14 C9 C10 C11 -1.2(12) no
C9 C10 C11 C12 -3.0(12) no
C10 C11 C12 C13 4.7(11) no
C11 C12 C13 C14 -2.1(10) no
C11 C12 C13 C15 178.7(6) no
C12 C13 C14 C9 -2.2(10) no
C12 C13 C15 O16 -157.5(7) no
C12 C13 C15 O17 23.5(9) no
C14 C13 C15 O16 23.3(10) no
C14 C13 C15 O17 -155.6(6) no
C15 C13 C14 C9 177.0(6) no
O17 C18 C19 O35 -64.8(6) no
O17 C18 C19 C20 56.2(7) no
O17 C18 C19 C26 174.7(5) no
O35 C19 C20 O36 37.8(7) no
O35 C19 C20 C25 -133.7(5) no
O35 C19 C26 C24 65.0(6) no
O35 C19 C26 C33 -178.2(5) no
C18 C19 C20 O36 -82.7(8) no
C18 C19 C20 C25 105.8(6) no
C18 C19 C26 C24 -174.9(5) no
C18 C19 C26 C33 -58.1(7) no
C20 C19 C26 C24 -53.9(6) no
C20 C19 C26 C33 62.9(6) no
C26 C19 C20 O36 156.6(5) no
C26 C19 C20 C25 -14.9(7) no
O36 C20 C25 C23 -98.1(7) no
O36 C20 C25 C34 147.8(6) no
C19 C20 C25 C23 73.2(6) no
C19 C20 C25 C34 -40.8(7) no
C22 C21 C27 O29 -158.5(6) no
C22 C21 C27 C28 25.0(8) no
C27 C21 C22 C23 6.3(10) no
C21 C22 C23 C24 -10.3(9) no
C21 C22 C23 C25 110.0(7) no
C22 C23 C24 C26 111.9(6) no
C22 C23 C24 C28 -16.6(7) no
C22 C23 C25 C20 177.4(5) no
C22 C23 C25 C34 -65.5(6) no
C24 C23 C25 C20 -57.4(6) no
C24 C23 C25 C34 59.6(7) no
C25 C23 C24 C26 -7.3(7) no
C25 C23 C24 C28 -135.8(5) no
C23 C24 C26 C19 66.9(6) no
C23 C24 C26 C33 -49.8(6) no
C23 C24 C28 O30 165.5(5) no
C23 C24 C28 C27 44.7(7) no
C23 C24 C28 C31 -74.2(7) no
C26 C24 C28 O30 40.0(8) no
C26 C24 C28 C27 -80.7(7) no
C26 C24 C28 C31 160.4(5) no
C28 C24 C26 C19 -166.3(5) no
C28 C24 C26 C33 77.0(7) no
C20 C25 C34 C33 54.2(7) no
C23 C25 C34 C33 -56.0(7) no
C19 C26 C33 C34 -54.9(7) no
C24 C26 C33 C34 60.2(6) no
O29 C27 C28 O30 9.8(7) no
O29 C27 C28 C24 132.3(6) no
O29 C27 C28 C31 -108.5(6) no
C21 C27 C28 O30 -173.6(5) no
C21 C27 C28 C24 -51.1(7) no
C21 C27 C28 C31 68.1(6) no
O30 C28 C31 O37 -79.3(7) no
C24 C28 C31 O37 159.5(5) no
C27 C28 C31 O37 37.9(7) no
C26 C33 C34 C25 -4.8(8) no

loop_
_cod_related_entry_id
_cod_related_entry_code
_cod_related_entry_database
1 28522763 ChemSpider
